data_7708453
loop_
_publ_author_name
'Huang, Li'
'Ouyang, Congrui'
'Liu, Xing'
'Zhou, Jian'
'Zou, Hua-Hong'
'Yuan, Hua'
'Wen, Dou'

_publ_section_title
;
 A series of organic hybrid polyoxovanadate clusters incorporating
 tris(hydroxymethyl)methane derivatives
;
_journal_name_full 'Dalton Transactions'
_journal_paper_doi 10.1039/D1DT02912F
_journal_year 2021
_chemical_formula_moiety 'C22 H42 N2 O16 V4'
_chemical_formula_sum 'C22 H42 N2 O16 V4'
_chemical_formula_weight 794.34
_space_group_crystal_system triclinic
_space_group_IT_number 2
_space_group_name_Hall '-P 1'
_space_group_name_H-M_alt 'P -1'
_atom_sites_solution_hydrogens geom
_audit_creation_method SHELXL-2014/7
_audit_update_record
;
2021-08-29 deposited with the CCDC.	2021-09-27 downloaded from the CCDC.
;
_cell_angle_alpha 76.391(18)
_cell_angle_beta 84.090(17)
_cell_angle_gamma 71.427(15)
_cell_formula_units_Z 2
_cell_length_a 8.545(3)
_cell_length_b 12.114(5)
_cell_length_c 16.617(6)
_cell_measurement_reflns_used 43719
_cell_measurement_temperature 293(2)
_cell_measurement_theta_max 25.096
_cell_measurement_theta_min 2.516
_cell_volume 1584.0(10)
_computing_structure_refinement 'SHELXL-2014/7 (Sheldrick, 2014)'
_diffrn_ambient_temperature 293(2)
_diffrn_measured_fraction_theta_full 0.999
_diffrn_measured_fraction_theta_max 0.999
_diffrn_measurement_device_type 'Bruker APEX-II CCD'
_diffrn_measurement_method '\w scans'
_diffrn_radiation_type MoK\a
_diffrn_radiation_wavelength 0.71073
_diffrn_reflns_av_R_equivalents 0.0633
_diffrn_reflns_av_unetI/netI 0.0322
_diffrn_reflns_Laue_measured_fraction_full 0.999
_diffrn_reflns_Laue_measured_fraction_max 0.999
_diffrn_reflns_limit_h_max 10
_diffrn_reflns_limit_h_min -10
_diffrn_reflns_limit_k_max 14
_diffrn_reflns_limit_k_min -14
_diffrn_reflns_limit_l_max 19
_diffrn_reflns_limit_l_min -19
_diffrn_reflns_number 43719
_diffrn_reflns_point_group_measured_fraction_full 0.999
_diffrn_reflns_point_group_measured_fraction_max 0.999
_diffrn_reflns_theta_full 25.096
_diffrn_reflns_theta_max 25.096
_diffrn_reflns_theta_min 2.516
_exptl_absorpt_coefficient_mu 1.217
_exptl_absorpt_correction_type multi-scan
_exptl_absorpt_process_details 'SADABS 2014/5'
_exptl_crystal_colour GREEN
_exptl_crystal_density_diffrn 1.665
_exptl_crystal_description BLOCK
_exptl_crystal_F_000 816
_exptl_crystal_size_max 0.230
_exptl_crystal_size_mid 0.203
_exptl_crystal_size_min 0.060
_exptl_transmission_factor_max 0.928
_exptl_transmission_factor_min 0.755
_refine_diff_density_max 0.318
_refine_diff_density_min -0.363
_refine_diff_density_rms 0.065
_refine_ls_extinction_method none
_refine_ls_goodness_of_fit_ref 1.092
_refine_ls_hydrogen_treatment constr
_refine_ls_matrix_type full
_refine_ls_number_parameters 397
_refine_ls_number_reflns 5636
_refine_ls_number_restraints 0
_refine_ls_restrained_S_all 1.092
_refine_ls_R_factor_all 0.0436
_refine_ls_R_factor_gt 0.0323
_refine_ls_shift/su_max 0.001
_refine_ls_shift/su_mean 0.000
_refine_ls_structure_factor_coef Fsqd
_refine_ls_weighting_details 'w=1/[\s^2^(Fo^2^)+(0.0298P)^2^+1.7532P] where P=(Fo^2^+2Fc^2^)/3'
_refine_ls_weighting_scheme calc
_refine_ls_wR_factor_gt 0.0767
_refine_ls_wR_factor_ref 0.0827
_reflns_Friedel_coverage 0.000
_reflns_number_gt 4768
_reflns_number_total 5636
_reflns_threshold_expression 'I > 2\s(I)'
_cod_data_source_file d1dt02912f2.cif
_cod_data_source_block 3b
_cod_original_cell_volume 1583.9(11)
_cod_database_code 7708453
_shelx_shelxl_version_number 2014/7
_shelx_space_group_comment
;
The symmetry employed for this shelxl refinement is uniquely defined
by the following loop, which should always be used as a source of
symmetry information in preference to the above space-group names.
They are only intended as comments.
;
_shelx_estimated_absorpt_t_min 0.767
_shelx_estimated_absorpt_t_max 0.931

loop_
_space_group_symop_operation_xyz
'x, y, z'
'-x, -y, -z'

loop_
_atom_site_label
_atom_site_type_symbol
_atom_site_fract_x
_atom_site_fract_y
_atom_site_fract_z
_atom_site_U_iso_or_equiv
_atom_site_adp_type
_atom_site_occupancy
_atom_site_site_symmetry_order
_atom_site_calc_flag
_atom_site_refinement_flags_posn
_atom_site_refinement_flags_adp
_atom_site_refinement_flags_occupancy
_atom_site_disorder_assembly
_atom_site_disorder_group
V1 V 0.51746(5) 0.53556(4) 0.58862(3) 0.01822(11) Uani 1 1 d . . . . .
V2 V 0.32737(5) 0.74190(4) 0.42587(3) 0.02395(12) Uani 1 1 d . . . . .
V4 V 0.82609(6) 0.73338(4) 0.02712(3) 0.02545(12) Uani 1 1 d . . . . .
V3 V 1.03776(5) 0.55385(4) -0.10015(3) 0.01886(11) Uani 1 1 d . . . . .
O1 O 0.33597(19) 0.54888(15) 0.49393(10) 0.0180(4) Uani 1 1 d . . . . .
O2 O 0.5006(2) 0.37392(16) 0.63056(11) 0.0221(4) Uani 1 1 d . . . . .
O3 O -0.0699(2) 0.59857(18) 0.65765(12) 0.0312(5) Uani 1 1 d . . . . .
H3C H -0.1620 0.5930 0.6542 0.047 Uiso 1 1 calc R U . . .
O4 O 0.6430(2) 0.54624(19) 0.64962(11) 0.0299(4) Uani 1 1 d . . . . .
O5 O 0.3591(3) 0.86336(19) 0.37841(13) 0.0390(5) Uani 1 1 d . . . . .
O6 O 0.1541(2) 0.74323(18) 0.35170(12) 0.0327(5) Uani 1 1 d . . . . .
O7 O 0.1425(2) 0.79118(18) 0.50680(12) 0.0317(5) Uani 1 1 d . . . . .
O8 O 0.4817(2) 0.69880(16) 0.51858(11) 0.0251(4) Uani 1 1 d . . . . .
O9 O 1.0183(2) 0.39852(16) -0.10593(11) 0.0221(4) Uani 1 1 d . . . . .
O11 O 0.4609(3) 0.6401(2) -0.15777(15) 0.0440(6) Uani 1 1 d . . . . .
H10D H 0.3670 0.6387 -0.1623 0.066 Uiso 1 1 calc R U . . .
O10 O 0.83628(19) 0.55080(16) 0.00174(10) 0.0192(4) Uani 1 1 d . . . . .
O12 O 1.1714(2) 0.57535(18) -0.17342(11) 0.0275(4) Uani 1 1 d . . . . .
O13 O 0.9987(2) 0.70581(17) -0.06361(11) 0.0270(4) Uani 1 1 d . . . . .
O14 O 0.8571(3) 0.84534(19) 0.04893(14) 0.0411(5) Uani 1 1 d . . . . .
O15 O 0.6345(2) 0.72162(18) 0.10610(12) 0.0320(5) Uani 1 1 d . . . . .
O16 O 0.6615(2) 0.80552(19) -0.06192(12) 0.0341(5) Uani 1 1 d . . . . .
N1 N 0.2771(2) 0.57606(19) 0.64666(13) 0.0201(5) Uani 1 1 d . . . . .
H1C H 0.2826 0.5678 0.7010 0.024 Uiso 1 1 calc R U . . .
H1D H 0.2154 0.6497 0.6251 0.024 Uiso 1 1 calc R U . . .
N2 N 0.8090(3) 0.6093(2) -0.15947(13) 0.0225(5) Uani 1 1 d . . . . .
H2A H 0.7476 0.6811 -0.1522 0.027 Uiso 1 1 calc R U . . .
H2B H 0.8241 0.6108 -0.2135 0.027 Uiso 1 1 calc R U . . .
C1 C 0.0475(3) 0.4830(2) 0.67190(17) 0.0246(6) Uani 1 1 d . . . . .
H1A H 0.0052 0.4289 0.6524 0.029 Uiso 1 1 calc R U . . .
H1B H 0.0642 0.4536 0.7309 0.029 Uiso 1 1 calc R U . . .
C2 C 0.2120(3) 0.4854(2) 0.62742(15) 0.0197(5) Uani 1 1 d . . . . .
C3 C 0.1967(3) 0.5152(2) 0.53336(15) 0.0214(6) Uani 1 1 d . . . . .
H3A H 0.1903 0.4463 0.5152 0.026 Uiso 1 1 calc R U . . .
H3B H 0.0963 0.5801 0.5178 0.026 Uiso 1 1 calc R U . . .
C4 C 0.3410(3) 0.3647(2) 0.65689(17) 0.0255(6) Uani 1 1 d . . . . .
H4A H 0.3347 0.3413 0.7168 0.031 Uiso 1 1 calc R U . . .
H4B H 0.3196 0.3044 0.6340 0.031 Uiso 1 1 calc R U . . .
C5 C -0.1134(4) 0.8907(3) 0.5609(2) 0.0433(8) Uani 1 1 d . . . . .
H5A H -0.2254 0.9291 0.5440 0.065 Uiso 1 1 calc R U . . .
H5B H -0.1099 0.8257 0.6074 0.065 Uiso 1 1 calc R U . . .
H5C H -0.0712 0.9472 0.5763 0.065 Uiso 1 1 calc R U . . .
C6 C -0.0105(3) 0.8445(2) 0.49104(19) 0.0303(7) Uani 1 1 d . . . . .
C7 C -0.0780(4) 0.8597(3) 0.4157(2) 0.0378(8) Uani 1 1 d . . . . .
H7A H -0.1875 0.9065 0.4083 0.045 Uiso 1 1 calc R U . . .
C8 C 0.0057(3) 0.8099(3) 0.35004(19) 0.0308(7) Uani 1 1 d . . . . .
C9 C -0.0821(4) 0.8353(3) 0.2709(2) 0.0420(8) Uani 1 1 d . . . . .
H9A H -0.1929 0.8862 0.2762 0.063 Uiso 1 1 calc R U . . .
H9B H -0.0246 0.8740 0.2262 0.063 Uiso 1 1 calc R U . . .
H9C H -0.0850 0.7617 0.2597 0.063 Uiso 1 1 calc R U . . .
C10 C 0.4333(6) 0.8312(4) 0.6155(3) 0.0720(13) Uani 1 1 d . . . . .
H10A H 0.4730 0.8900 0.6292 0.108 Uiso 1 1 calc R U . . .
H10B H 0.3192 0.8660 0.6014 0.108 Uiso 1 1 calc R U . . .
H10C H 0.4439 0.7656 0.6623 0.108 Uiso 1 1 calc R U . . .
C11 C 0.5334(4) 0.7868(3) 0.5427(2) 0.0428(8) Uani 1 1 d . . . . .
H11A H 0.5241 0.8538 0.4960 0.051 Uiso 1 1 calc R U . . .
H11B H 0.6488 0.7534 0.5569 0.051 Uiso 1 1 calc R U . . .
C12 C 0.5734(3) 0.5251(3) -0.15535(17) 0.0295(6) Uani 1 1 d . . . . .
H12A H 0.5971 0.5110 -0.2111 0.035 Uiso 1 1 calc R U . . .
H12B H 0.5255 0.4654 -0.1230 0.035 Uiso 1 1 calc R U . . .
C13 C 0.7318(3) 0.5157(2) -0.11668(15) 0.0219(6) Uani 1 1 d . . . . .
C14 C 0.8603(3) 0.3967(3) -0.12321(17) 0.0250(6) Uani 1 1 d . . . . .
H14A H 0.8317 0.3323 -0.0841 0.030 Uiso 1 1 calc R U . . .
H14B H 0.8619 0.3830 -0.1785 0.030 Uiso 1 1 calc R U . . .
C15 C 0.6997(3) 0.5287(3) -0.02683(15) 0.0221(6) Uani 1 1 d . . . . .
H15A H 0.6002 0.5942 -0.0227 0.026 Uiso 1 1 calc R U . . .
H15B H 0.6833 0.4563 0.0076 0.026 Uiso 1 1 calc R U . . .
C16 C 0.4232(4) 0.9317(3) -0.1323(2) 0.0482(9) Uani 1 1 d . . . . .
H16A H 0.3098 0.9716 -0.1200 0.072 Uiso 1 1 calc R U . . .
H16B H 0.4767 0.9896 -0.1600 0.072 Uiso 1 1 calc R U . . .
H16C H 0.4283 0.8781 -0.1675 0.072 Uiso 1 1 calc R U . . .
C17 C 0.5085(4) 0.8629(3) -0.05347(19) 0.0321(7) Uani 1 1 d . . . . .
C18 C 0.4227(4) 0.8619(3) 0.0220(2) 0.0401(8) Uani 1 1 d . . . . .
H18A H 0.3148 0.9123 0.0226 0.048 Uiso 1 1 calc R U . . .
C19 C 0.4869(3) 0.7907(3) 0.09671(18) 0.0312(7) Uani 1 1 d . . . . .
C20 C 0.3777(4) 0.7930(3) 0.1733(2) 0.0433(8) Uani 1 1 d . . . . .
H20A H 0.2699 0.8475 0.1595 0.065 Uiso 1 1 calc R U . . .
H20B H 0.3690 0.7145 0.1962 0.065 Uiso 1 1 calc R U . . .
H20C H 0.4241 0.8184 0.2133 0.065 Uiso 1 1 calc R U . . .
C21 C 0.9614(7) 0.8574(4) -0.1943(3) 0.0959(18) Uani 1 1 d . . . . .
H21A H 1.0001 0.9221 -0.2244 0.144 Uiso 1 1 calc R U . . .
H21B H 0.9839 0.7975 -0.2265 0.144 Uiso 1 1 calc R U . . .
H21C H 0.8446 0.8864 -0.1835 0.144 Uiso 1 1 calc R U . . .
C22 C 1.0489(5) 0.8039(3) -0.1132(2) 0.0535(10) Uani 1 1 d . . . . .
H22A H 1.1670 0.7767 -0.1246 0.064 Uiso 1 1 calc R U . . .
H22B H 1.0277 0.8655 -0.0817 0.064 Uiso 1 1 calc R U . . .

loop_
_atom_site_aniso_label
_atom_site_aniso_U_11
_atom_site_aniso_U_22
_atom_site_aniso_U_33
_atom_site_aniso_U_23
_atom_site_aniso_U_13
_atom_site_aniso_U_12
V1 0.0129(2) 0.0259(2) 0.0160(2) -0.00637(18) 0.00034(16) -0.00515(18)
V2 0.0177(2) 0.0246(3) 0.0244(2) -0.00390(19) 0.00040(18) -0.00084(19)
V4 0.0201(2) 0.0279(3) 0.0252(2) -0.0095(2) 0.00145(19) -0.0009(2)
V3 0.0131(2) 0.0273(2) 0.0155(2) -0.00573(18) 0.00225(16) -0.00540(18)
O1 0.0120(8) 0.0259(10) 0.0156(8) -0.0051(7) 0.0017(7) -0.0054(7)
O2 0.0138(9) 0.0269(10) 0.0220(9) -0.0029(8) 0.0030(7) -0.0037(8)
O3 0.0147(9) 0.0348(11) 0.0425(12) -0.0122(9) 0.0015(8) -0.0034(8)
O4 0.0236(10) 0.0452(12) 0.0250(10) -0.0115(9) -0.0026(8) -0.0125(9)
O5 0.0403(13) 0.0299(11) 0.0390(12) -0.0007(9) 0.0023(10) -0.0060(10)
O6 0.0218(10) 0.0367(12) 0.0329(11) -0.0086(9) -0.0045(8) 0.0021(9)
O7 0.0231(10) 0.0344(11) 0.0314(11) -0.0090(9) 0.0031(8) 0.0001(9)
O8 0.0231(10) 0.0261(10) 0.0281(10) -0.0068(8) -0.0019(8) -0.0092(8)
O9 0.0147(9) 0.0290(10) 0.0248(9) -0.0117(8) -0.0004(7) -0.0055(8)
O11 0.0227(11) 0.0485(14) 0.0574(15) -0.0095(11) -0.0118(10) -0.0042(10)
O10 0.0118(8) 0.0271(10) 0.0174(9) -0.0063(7) -0.0003(7) -0.0033(7)
O12 0.0206(10) 0.0417(12) 0.0217(10) -0.0088(9) 0.0047(8) -0.0119(9)
O13 0.0240(10) 0.0289(10) 0.0287(10) -0.0079(8) 0.0059(8) -0.0100(8)
O14 0.0427(13) 0.0344(12) 0.0466(13) -0.0181(10) 0.0005(10) -0.0059(10)
O15 0.0224(10) 0.0374(12) 0.0279(10) -0.0069(9) 0.0016(8) 0.0014(9)
O16 0.0268(11) 0.0394(12) 0.0270(10) -0.0065(9) -0.0016(8) 0.0021(9)
N1 0.0180(11) 0.0261(12) 0.0169(10) -0.0077(9) 0.0015(8) -0.0062(9)
N2 0.0190(11) 0.0290(12) 0.0173(11) -0.0052(9) 0.0021(9) -0.0048(10)
C1 0.0175(13) 0.0312(15) 0.0254(14) -0.0081(12) 0.0041(11) -0.0080(11)
C2 0.0134(12) 0.0250(14) 0.0204(13) -0.0062(11) 0.0018(10) -0.0054(11)
C3 0.0136(12) 0.0314(15) 0.0211(13) -0.0088(11) 0.0027(10) -0.0084(11)
C4 0.0159(13) 0.0298(15) 0.0269(14) -0.0015(12) 0.0046(11) -0.0064(11)
C5 0.0344(18) 0.0371(18) 0.058(2) -0.0222(16) 0.0139(16) -0.0064(15)
C6 0.0238(15) 0.0178(14) 0.0472(18) -0.0079(13) 0.0064(13) -0.0051(12)
C7 0.0186(15) 0.0333(17) 0.055(2) -0.0096(15) -0.0041(14) 0.0025(13)
C8 0.0251(15) 0.0235(15) 0.0395(17) 0.0012(13) -0.0049(12) -0.0061(12)
C9 0.0325(17) 0.0389(19) 0.0458(19) 0.0029(15) -0.0139(14) -0.0035(14)
C10 0.085(3) 0.054(3) 0.082(3) -0.041(2) -0.011(3) -0.007(2)
C11 0.048(2) 0.0349(18) 0.053(2) -0.0066(15) -0.0123(16) -0.0218(16)
C12 0.0212(14) 0.0448(18) 0.0234(14) -0.0096(13) -0.0002(11) -0.0101(13)
C13 0.0158(13) 0.0328(15) 0.0171(13) -0.0060(11) 0.0018(10) -0.0077(11)
C14 0.0186(13) 0.0336(16) 0.0272(14) -0.0122(12) 0.0020(11) -0.0105(12)
C15 0.0128(12) 0.0353(15) 0.0182(13) -0.0081(11) 0.0017(10) -0.0064(11)
C16 0.042(2) 0.049(2) 0.0400(19) -0.0028(16) -0.0107(15) 0.0036(16)
C17 0.0288(16) 0.0269(15) 0.0355(16) -0.0074(13) -0.0053(13) 0.0006(13)
C18 0.0241(16) 0.0427(19) 0.0409(18) -0.0073(15) -0.0001(13) 0.0055(14)
C19 0.0232(15) 0.0324(16) 0.0359(16) -0.0132(13) 0.0034(12) -0.0027(13)
C20 0.0276(17) 0.058(2) 0.0370(18) -0.0159(16) 0.0072(14) -0.0011(15)
C21 0.120(5) 0.062(3) 0.080(4) 0.022(3) 0.014(3) -0.025(3)
C22 0.060(2) 0.039(2) 0.067(3) -0.0215(18) 0.031(2) -0.0256(18)

loop_
_atom_type_symbol
_atom_type_description
_atom_type_scat_dispersion_real
_atom_type_scat_dispersion_imag
_atom_type_scat_source
C C 0.0033 0.0016 'International Tables Vol C Tables 4.2.6.8 and 6.1.1.4'
H H 0.0000 0.0000 'International Tables Vol C Tables 4.2.6.8 and 6.1.1.4'
N N 0.0061 0.0033 'International Tables Vol C Tables 4.2.6.8 and 6.1.1.4'
O O 0.0106 0.0060 'International Tables Vol C Tables 4.2.6.8 and 6.1.1.4'
V V 0.3005 0.5294 'International Tables Vol C Tables 4.2.6.8 and 6.1.1.4'

loop_
_geom_angle_atom_site_label_1
_geom_angle_atom_site_label_2
_geom_angle_atom_site_label_3
_geom_angle
_geom_angle_site_symmetry_1
_geom_angle_site_symmetry_3
_geom_angle_publ_flag
O4 V1 O2 103.98(9) . . ?
O4 V1 O8 95.63(10) . . ?
O2 V1 O8 160.39(8) . . ?
O4 V1 O1 104.18(9) . 2_666 ?
O2 V1 O1 79.62(8) . 2_666 ?
O8 V1 O1 95.57(8) . 2_666 ?
O4 V1 N1 107.69(9) . . ?
O2 V1 N1 79.83(8) . . ?
O8 V1 N1 94.53(8) . . ?
O1 V1 N1 145.34(8) 2_666 . ?
O4 V1 O1 171.60(9) . . ?
O2 V1 O1 84.40(7) . . ?
O8 V1 O1 76.00(7) . . ?
O1 V1 O1 77.70(7) 2_666 . ?
N1 V1 O1 72.77(8) . . ?
O5 V2 O8 98.83(10) . . ?
O5 V2 O7 104.18(10) . . ?
O8 V2 O7 87.50(8) . . ?
O5 V2 O2 100.26(10) . 2_666 ?
O8 V2 O2 88.50(8) . 2_666 ?
O7 V2 O2 155.55(8) . 2_666 ?
O5 V2 O6 97.93(11) . . ?
O8 V2 O6 163.16(8) . . ?
O7 V2 O6 86.76(9) . . ?
O2 V2 O6 90.20(8) 2_666 . ?
O5 V2 O1 168.97(9) . . ?
O8 V2 O1 74.46(7) . . ?
O7 V2 O1 84.52(8) . . ?
O2 V2 O1 71.18(7) 2_666 . ?
O6 V2 O1 89.23(8) . . ?
O14 V4 O16 103.68(11) . . ?
O14 V4 O13 98.95(10) . . ?
O16 V4 O13 86.76(8) . . ?
O14 V4 O15 98.82(10) . . ?
O16 V4 O15 86.82(9) . . ?
O13 V4 O15 162.08(9) . . ?
O14 V4 O9 99.60(10) . 2_765 ?
O16 V4 O9 156.70(9) . 2_765 ?
O13 V4 O9 88.81(8) . 2_765 ?
O15 V4 O9 90.51(8) . 2_765 ?
O14 V4 O10 168.43(9) . . ?
O16 V4 O10 86.09(8) . . ?
O13 V4 O10 75.12(7) . . ?
O15 V4 O10 87.76(8) . . ?
O9 V4 O10 70.67(7) 2_765 . ?
O12 V3 O9 103.08(9) . . ?
O12 V3 O10 107.07(9) . 2_765 ?
O9 V3 O10 79.14(8) . 2_765 ?
O12 V3 O13 96.72(9) . . ?
O9 V3 O13 160.19(8) . . ?
O10 V3 O13 95.74(8) 2_765 . ?
O12 V3 N2 105.22(9) . . ?
O9 V3 N2 79.64(8) . . ?
O10 V3 N2 144.53(8) 2_765 . ?
O13 V3 N2 94.70(9) . . ?
O12 V3 O10 172.24(9) . . ?
O9 V3 O10 84.06(7) . . ?
O10 V3 O10 77.02(7) 2_765 . ?
O13 V3 O10 76.14(7) . . ?
N2 V3 O10 72.79(8) . . ?
C3 O1 V1 122.27(15) . 2_666 ?
C3 O1 V1 110.90(14) . . ?
V1 O1 V1 102.30(7) 2_666 . ?
C3 O1 V2 124.52(15) . . ?
V1 O1 V2 97.34(7) 2_666 . ?
V1 O1 V2 94.31(7) . . ?
C4 O2 V1 116.67(15) . . ?
C4 O2 V2 124.73(17) . 2_666 ?
V1 O2 V2 110.03(8) . 2_666 ?
C1 O3 H3C 109.5 . . ?
C8 O6 V2 125.1(2) . . ?
C6 O7 V2 127.25(19) . . ?
C11 O8 V1 122.19(18) . . ?
C11 O8 V2 121.32(18) . . ?
V1 O8 V2 115.22(9) . . ?
C14 O9 V3 116.67(15) . . ?
C14 O9 V4 123.58(16) . 2_765 ?
V3 O9 V4 110.21(9) . 2_765 ?
C12 O11 H10D 109.5 . . ?
C15 O10 V3 122.52(15) . 2_765 ?
C15 O10 V3 110.70(14) . . ?
V3 O10 V3 102.98(7) 2_765 . ?
C15 O10 V4 123.49(15) . . ?
V3 O10 V4 98.18(7) 2_765 . ?
V3 O10 V4 93.86(7) . . ?
C22 O13 V3 122.51(19) . . ?
C22 O13 V4 120.00(18) . . ?
V3 O13 V4 114.87(9) . . ?
C19 O15 V4 125.33(19) . . ?
C17 O16 V4 126.79(19) . . ?
C2 N1 V1 101.87(14) . . ?
C2 N1 H1C 111.4 . . ?
V1 N1 H1C 111.4 . . ?
C2 N1 H1D 111.4 . . ?
V1 N1 H1D 111.4 . . ?
H1C N1 H1D 109.3 . . ?
C13 N2 V3 102.63(15) . . ?
C13 N2 H2A 111.2 . . ?
V3 N2 H2A 111.2 . . ?
C13 N2 H2B 111.2 . . ?
V3 N2 H2B 111.2 . . ?
H2A N2 H2B 109.2 . . ?
O3 C1 C2 111.1(2) . . ?
O3 C1 H1A 109.4 . . ?
C2 C1 H1A 109.4 . . ?
O3 C1 H1B 109.4 . . ?
C2 C1 H1B 109.4 . . ?
H1A C1 H1B 108.0 . . ?
N1 C2 C1 113.1(2) . . ?
N1 C2 C3 106.0(2) . . ?
C1 C2 C3 111.5(2) . . ?
N1 C2 C4 106.1(2) . . ?
C1 C2 C4 108.6(2) . . ?
C3 C2 C4 111.5(2) . . ?
O1 C3 C2 110.1(2) . . ?
O1 C3 H3A 109.6 . . ?
C2 C3 H3A 109.6 . . ?
O1 C3 H3B 109.6 . . ?
C2 C3 H3B 109.6 . . ?
H3A C3 H3B 108.2 . . ?
O2 C4 C2 109.2(2) . . ?
O2 C4 H4A 109.8 . . ?
C2 C4 H4A 109.8 . . ?
O2 C4 H4B 109.8 . . ?
C2 C4 H4B 109.8 . . ?
H4A C4 H4B 108.3 . . ?
C6 C5 H5A 109.5 . . ?
C6 C5 H5B 109.5 . . ?
H5A C5 H5B 109.5 . . ?
C6 C5 H5C 109.5 . . ?
H5A C5 H5C 109.5 . . ?
H5B C5 H5C 109.5 . . ?
O7 C6 C7 123.9(3) . . ?
O7 C6 C5 114.8(3) . . ?
C7 C6 C5 121.3(3) . . ?
C6 C7 C8 124.8(3) . . ?
C6 C7 H7A 117.6 . . ?
C8 C7 H7A 117.6 . . ?
O6 C8 C7 124.5(3) . . ?
O6 C8 C9 116.2(3) . . ?
C7 C8 C9 119.3(3) . . ?
C8 C9 H9A 109.5 . . ?
C8 C9 H9B 109.5 . . ?
H9A C9 H9B 109.5 . . ?
C8 C9 H9C 109.5 . . ?
H9A C9 H9C 109.5 . . ?
H9B C9 H9C 109.5 . . ?
C11 C10 H10A 109.5 . . ?
C11 C10 H10B 109.5 . . ?
H10A C10 H10B 109.5 . . ?
C11 C10 H10C 109.5 . . ?
H10A C10 H10C 109.5 . . ?
H10B C10 H10C 109.5 . . ?
O8 C11 C10 112.9(3) . . ?
O8 C11 H11A 109.0 . . ?
C10 C11 H11A 109.0 . . ?
O8 C11 H11B 109.0 . . ?
C10 C11 H11B 109.0 . . ?
H11A C11 H11B 107.8 . . ?
O11 C12 C13 109.3(2) . . ?
O11 C12 H12A 109.8 . . ?
C13 C12 H12A 109.8 . . ?
O11 C12 H12B 109.8 . . ?
C13 C12 H12B 109.8 . . ?
H12A C12 H12B 108.3 . . ?
N2 C13 C12 113.6(2) . . ?
N2 C13 C15 106.2(2) . . ?
C12 C13 C15 110.8(2) . . ?
N2 C13 C14 105.6(2) . . ?
C12 C13 C14 109.2(2) . . ?
C15 C13 C14 111.3(2) . . ?
O9 C14 C13 109.6(2) . . ?
O9 C14 H14A 109.7 . . ?
C13 C14 H14A 109.7 . . ?
O9 C14 H14B 109.7 . . ?
C13 C14 H14B 109.7 . . ?
H14A C14 H14B 108.2 . . ?
O10 C15 C13 110.0(2) . . ?
O10 C15 H15A 109.7 . . ?
C13 C15 H15A 109.7 . . ?
O10 C15 H15B 109.7 . . ?
C13 C15 H15B 109.7 . . ?
H15A C15 H15B 108.2 . . ?
C17 C16 H16A 109.5 . . ?
C17 C16 H16B 109.5 . . ?
H16A C16 H16B 109.5 . . ?
C17 C16 H16C 109.5 . . ?
H16A C16 H16C 109.5 . . ?
H16B C16 H16C 109.5 . . ?
O16 C17 C18 124.1(3) . . ?
O16 C17 C16 115.3(3) . . ?
C18 C17 C16 120.6(3) . . ?
C19 C18 C17 124.3(3) . . ?
C19 C18 H18A 117.8 . . ?
C17 C18 H18A 117.8 . . ?
O15 C19 C18 124.9(3) . . ?
O15 C19 C20 116.1(3) . . ?
C18 C19 C20 119.0(3) . . ?
C19 C20 H20A 109.5 . . ?
C19 C20 H20B 109.5 . . ?
H20A C20 H20B 109.5 . . ?
C19 C20 H20C 109.5 . . ?
H20A C20 H20C 109.5 . . ?
H20B C20 H20C 109.5 . . ?
C22 C21 H21A 109.5 . . ?
C22 C21 H21B 109.5 . . ?
H21A C21 H21B 109.5 . . ?
C22 C21 H21C 109.5 . . ?
H21A C21 H21C 109.5 . . ?
H21B C21 H21C 109.5 . . ?
O13 C22 C21 113.5(3) . . ?
O13 C22 H22A 108.9 . . ?
C21 C22 H22A 108.9 . . ?
O13 C22 H22B 108.9 . . ?
C21 C22 H22B 108.9 . . ?
H22A C22 H22B 107.7 . . ?

loop_
_geom_bond_atom_site_label_1
_geom_bond_atom_site_label_2
_geom_bond_distance
_geom_bond_site_symmetry_2
_geom_bond_publ_flag
V1 O4 1.6025(19) . ?
V1 O2 1.964(2) . ?
V1 O8 1.991(2) . ?
V1 O1 1.9968(18) 2_666 ?
V1 N1 2.136(2) . ?
V1 O1 2.2652(18) . ?
V2 O5 1.589(2) . ?
V2 O8 1.997(2) . ?
V2 O7 2.000(2) . ?
V2 O2 2.0075(19) 2_666 ?
V2 O6 2.015(2) . ?
V2 O1 2.327(2) . ?
V4 O14 1.588(2) . ?
V4 O16 1.992(2) . ?
V4 O13 2.0062(19) . ?
V4 O15 2.010(2) . ?
V4 O9 2.0141(19) 2_765 ?
V4 O10 2.321(2) . ?
V3 O12 1.6150(18) . ?
V3 O9 1.966(2) . ?
V3 O10 1.9893(18) 2_765 ?
V3 O13 1.990(2) . ?
V3 N2 2.119(2) . ?
V3 O10 2.2896(18) . ?
O1 C3 1.426(3) . ?
O1 V1 1.9967(18) 2_666 ?
O2 C4 1.420(3) . ?
O2 V2 2.0075(19) 2_666 ?
O3 C1 1.421(3) . ?
O3 H3C 0.8200 . ?
O6 C8 1.267(3) . ?
O7 C6 1.284(3) . ?
O8 C11 1.425(4) . ?
O9 C14 1.417(3) . ?
O9 V4 2.0140(19) 2_765 ?
O11 C12 1.412(4) . ?
O11 H10D 0.8200 . ?
O10 C15 1.425(3) . ?
O10 V3 1.9893(18) 2_765 ?
O13 C22 1.438(4) . ?
O15 C19 1.274(3) . ?
O16 C17 1.281(3) . ?
N1 C2 1.486(3) . ?
N1 H1C 0.8900 . ?
N1 H1D 0.8900 . ?
N2 C13 1.493(3) . ?
N2 H2A 0.8900 . ?
N2 H2B 0.8900 . ?
C1 C2 1.525(3) . ?
C1 H1A 0.9700 . ?
C1 H1B 0.9700 . ?
C2 C3 1.529(3) . ?
C2 C4 1.529(4) . ?
C3 H3A 0.9700 . ?
C3 H3B 0.9700 . ?
C4 H4A 0.9700 . ?
C4 H4B 0.9700 . ?
C5 C6 1.489(4) . ?
C5 H5A 0.9600 . ?
C5 H5B 0.9600 . ?
C5 H5C 0.9600 . ?
C6 C7 1.381(5) . ?
C7 C8 1.393(4) . ?
C7 H7A 0.9300 . ?
C8 C9 1.501(4) . ?
C9 H9A 0.9600 . ?
C9 H9B 0.9600 . ?
C9 H9C 0.9600 . ?
C10 C11 1.513(5) . ?
C10 H10A 0.9600 . ?
C10 H10B 0.9600 . ?
C10 H10C 0.9600 . ?
C11 H11A 0.9700 . ?
C11 H11B 0.9700 . ?
C12 C13 1.518(4) . ?
C12 H12A 0.9700 . ?
C12 H12B 0.9700 . ?
C13 C15 1.526(3) . ?
C13 C14 1.529(4) . ?
C14 H14A 0.9700 . ?
C14 H14B 0.9700 . ?
C15 H15A 0.9700 . ?
C15 H15B 0.9700 . ?
C16 C17 1.496(4) . ?
C16 H16A 0.9600 . ?
C16 H16B 0.9600 . ?
C16 H16C 0.9600 . ?
C17 C18 1.386(4) . ?
C18 C19 1.386(4) . ?
C18 H18A 0.9300 . ?
C19 C20 1.499(4) . ?
C20 H20A 0.9600 . ?
C20 H20B 0.9600 . ?
C20 H20C 0.9600 . ?
C21 C22 1.511(6) . ?
C21 H21A 0.9600 . ?
C21 H21B 0.9600 . ?
C21 H21C 0.9600 . ?
C22 H22A 0.9700 . ?
C22 H22B 0.9700 . ?

loop_
_geom_hbond_atom_site_label_D
_geom_hbond_atom_site_label_H
_geom_hbond_atom_site_label_A
_geom_hbond_distance_DH
_geom_hbond_distance_HA
_geom_hbond_distance_DA
_geom_hbond_angle_DHA
_geom_hbond_site_symmetry_A
O3 H3C O4 0.82 1.94 2.746(3) 168.6 1_455
O11 H10D O12 0.82 2.09 2.875(3) 160.7 1_455
N1 H1C O12 0.89 2.21 3.032(3) 153.1 1_456
N1 H1D O7 0.89 2.27 3.050(3) 145.6 .
N2 H2A O16 0.89 2.28 3.058(3) 146.0 .
N2 H2B O3 0.89 2.26 3.127(3) 165.5 1_654
C1 H1B O9 0.97 2.65 3.596(3) 163.8 1_456
C5 H5B O3 0.96 2.60 3.443(4) 146.6 .
C11 H11A O5 0.97 2.49 3.049(4) 116.8 .
C12 H12A O4 0.97 2.27 3.199(4) 160.1 1_554
C21 H21B O12 0.96 2.65 3.267(6) 122.6 .
C21 H21C O16 0.96 2.62 3.319(6) 129.6 .
C22 H22A O11 0.97 2.62 3.547(4) 161.0 1_655
C22 H22B O14 0.97 2.49 3.066(4) 117.5 .

loop_
_geom_torsion_atom_site_label_1
_geom_torsion_atom_site_label_2
_geom_torsion_atom_site_label_3
_geom_torsion_atom_site_label_4
_geom_torsion
_geom_torsion_site_symmetry_1
_geom_torsion_site_symmetry_2
_geom_torsion_site_symmetry_3
_geom_torsion_site_symmetry_4
_geom_torsion_publ_flag
V1 N1 C2 C1 172.30(17) . . . . ?
V1 N1 C2 C3 -65.28(19) . . . . ?
V1 N1 C2 C4 53.3(2) . . . . ?
O3 C1 C2 N1 52.7(3) . . . . ?
O3 C1 C2 C3 -66.6(3) . . . . ?
O3 C1 C2 C4 170.2(2) . . . . ?
V1 O1 C3 C2 122.84(18) 2_666 . . . ?
V1 O1 C3 C2 2.1(2) . . . . ?
V2 O1 C3 C2 -109.0(2) . . . . ?
N1 C2 C3 O1 40.6(3) . . . . ?
C1 C2 C3 O1 164.1(2) . . . . ?
C4 C2 C3 O1 -74.3(3) . . . . ?
V1 O2 C4 C2 12.7(3) . . . . ?
V2 O2 C4 C2 -131.82(19) 2_666 . . . ?
N1 C2 C4 O2 -45.4(3) . . . . ?
C1 C2 C4 O2 -167.3(2) . . . . ?
C3 C2 C4 O2 69.5(3) . . . . ?
V2 O7 C6 C7 11.2(4) . . . . ?
V2 O7 C6 C5 -168.6(2) . . . . ?
O7 C6 C7 C8 6.4(5) . . . . ?
C5 C6 C7 C8 -173.8(3) . . . . ?
V2 O6 C8 C7 -24.4(4) . . . . ?
V2 O6 C8 C9 155.5(2) . . . . ?
C6 C7 C8 O6 0.9(5) . . . . ?
C6 C7 C8 C9 -179.1(3) . . . . ?
V1 O8 C11 C10 -69.6(3) . . . . ?
V2 O8 C11 C10 97.0(3) . . . . ?
V3 N2 C13 C12 -172.48(18) . . . . ?
V3 N2 C13 C15 65.5(2) . . . . ?
V3 N2 C13 C14 -52.8(2) . . . . ?
O11 C12 C13 N2 -55.9(3) . . . . ?
O11 C12 C13 C15 63.5(3) . . . . ?
O11 C12 C13 C14 -173.5(2) . . . . ?
V3 O9 C14 C13 -11.1(3) . . . . ?
V4 O9 C14 C13 131.80(18) 2_765 . . . ?
N2 C13 C14 O9 43.6(3) . . . . ?
C12 C13 C14 O9 166.1(2) . . . . ?
C15 C13 C14 O9 -71.2(3) . . . . ?
V3 O10 C15 C13 -122.37(19) 2_765 . . . ?
V3 O10 C15 C13 -0.6(2) . . . . ?
V4 O10 C15 C13 109.0(2) . . . . ?
N2 C13 C15 O10 -41.1(3) . . . . ?
C12 C13 C15 O10 -164.9(2) . . . . ?
C14 C13 C15 O10 73.3(3) . . . . ?
V4 O16 C17 C18 -15.2(5) . . . . ?
V4 O16 C17 C16 166.1(2) . . . . ?
O16 C17 C18 C19 -6.0(6) . . . . ?
C16 C17 C18 C19 172.7(3) . . . . ?
V4 O15 C19 C18 19.6(4) . . . . ?
V4 O15 C19 C20 -160.5(2) . . . . ?
C17 C18 C19 O15 3.4(6) . . . . ?
C17 C18 C19 C20 -176.5(3) . . . . ?
V3 O13 C22 C21 64.0(4) . . . . ?
V4 O13 C22 C21 -96.7(3) . . . . ?
